data_7227368
loop_
_publ_author_name
'Gao, Zhongzheng'
'Bai, Dong'
'Chen, Lixia'
'Tao, Zhu'
'Xiao, Xin'
'Prior, Timothy J.'
'Redshaw, Carl'

_publ_section_title
;
 A study of the interaction between inverted cucurbit[7]uril and symmetric
 viologens
;
_journal_issue 1
_journal_name_full 'RSC Adv.'
_journal_page_first 461
_journal_paper_doi 10.1039/C6RA24780F
_journal_volume 7
_journal_year 2017
_chemical_formula_sum 'C64 H76 Br2.09 Cd2 Cl5.91 N30 O26.5'
_chemical_formula_weight 2290.82
_space_group_crystal_system monoclinic
_space_group_IT_number 14
_space_group_name_Hall '-P 2ybc'
_space_group_name_H-M_alt 'P 1 21/c 1'
_symmetry_space_group_name_Hall '-P 2ybc'
_symmetry_space_group_name_H-M 'P 1 21/c 1'
_atom_sites_solution_hydrogens geom
_audit_creation_method SHELXL-2014/7
_audit_update_record
;
2016-09-21 deposited with the CCDC.
2016-11-29 downloaded from the CCDC.
;
_cell_angle_alpha 90
_cell_angle_beta 96.521(2)
_cell_angle_gamma 90
_cell_formula_units_Z 4
_cell_length_a 17.5609(8)
_cell_length_b 26.6596(13)
_cell_length_c 19.7774(9)
_cell_measurement_reflns_used 16205
_cell_measurement_temperature 293(2)
_cell_measurement_theta_max 25.00
_cell_measurement_theta_min 1.17
_cell_volume 9199.2(7)
_computing_cell_refinement 'Bruker SMART'
_computing_data_collection 'Bruker SMART'
_computing_data_reduction 'Bruker SAINT'
_computing_structure_refinement 'SHELXL-2014/7 (Sheldrick, 2014)'
_computing_structure_solution 'Bruker SHELXT'
_diffrn_ambient_temperature 293(2)
_diffrn_measured_fraction_theta_full 0.995
_diffrn_measured_fraction_theta_max 0.986
_diffrn_measurement_device_type 'CCD area detector'
_diffrn_measurement_method 'phi and omega scans'
_diffrn_radiation_type MoK\a
_diffrn_radiation_wavelength 0.71073
_diffrn_reflns_av_R_equivalents 0.0606
_diffrn_reflns_av_unetI/netI 0.0604
_diffrn_reflns_Laue_measured_fraction_full 0.995
_diffrn_reflns_Laue_measured_fraction_max 0.986
_diffrn_reflns_limit_h_max 21
_diffrn_reflns_limit_h_min -21
_diffrn_reflns_limit_k_max 31
_diffrn_reflns_limit_k_min -32
_diffrn_reflns_limit_l_max 23
_diffrn_reflns_limit_l_min -24
_diffrn_reflns_number 83045
_diffrn_reflns_point_group_measured_fraction_full 0.995
_diffrn_reflns_point_group_measured_fraction_max 0.986
_diffrn_reflns_theta_full 25.242
_diffrn_reflns_theta_max 26.000
_diffrn_reflns_theta_min 1.528
_exptl_absorpt_coefficient_mu 1.630
_exptl_absorpt_correction_T_max 0.881
_exptl_absorpt_correction_T_min 0.862
_exptl_absorpt_correction_type multi-scan
_exptl_absorpt_process_details sadabs
_exptl_crystal_colour colourless
_exptl_crystal_density_diffrn 1.654
_exptl_crystal_description block
_exptl_crystal_F_000 4606
_exptl_crystal_size_max 0.270
_exptl_crystal_size_mid 0.240
_exptl_crystal_size_min 0.230
_refine_diff_density_max 1.145
_refine_diff_density_min -0.765
_refine_diff_density_rms 0.085
_refine_ls_extinction_method none
_refine_ls_goodness_of_fit_ref 1.020
_refine_ls_hydrogen_treatment constr
_refine_ls_matrix_type full
_refine_ls_number_parameters 1183
_refine_ls_number_reflns 17846
_refine_ls_number_restraints 73
_refine_ls_restrained_S_all 1.021
_refine_ls_R_factor_all 0.1046
_refine_ls_R_factor_gt 0.0511
_refine_ls_shift/su_max 0.001
_refine_ls_shift/su_mean 0.000
_refine_ls_structure_factor_coef Fsqd
_refine_ls_weighting_details 'w=1/[\s^2^(Fo^2^)+(0.0575P)^2^+22.7391P] where P=(Fo^2^+2Fc^2^)/3'
_refine_ls_weighting_scheme calc
_refine_ls_wR_factor_gt 0.1225
_refine_ls_wR_factor_ref 0.1546
_reflns_Friedel_coverage 0.000
_reflns_number_gt 10571
_reflns_number_total 17846
_reflns_threshold_expression 'I > 2\s(I)'
_cod_data_source_file c6ra24780f2.cif
_cod_data_source_block shelx
_cod_original_formula_sum 'C64 H76 Br2.09 Cd2 Cl5.91 N30 O26.50'
_cod_database_code 7227368
_shelx_shelxl_version_number 2014/7
_shelx_space_group_comment
;
The symmetry employed for this shelxl refinement is uniquely defined
by the following loop, which should always be used as a source of
symmetry information in preference to the above space-group names.
They are only intended as comments.
;
_shelx_estimated_absorpt_t_min 0.667
_shelx_estimated_absorpt_t_max 0.706

loop_
_space_group_symop_operation_xyz
'x, y, z'
'-x, y+1/2, -z+1/2'
'-x, -y, -z'
'x, -y-1/2, z-1/2'

loop_
_atom_site_label
_atom_site_type_symbol
_atom_site_fract_x
_atom_site_fract_y
_atom_site_fract_z
_atom_site_U_iso_or_equiv
_atom_site_adp_type
_atom_site_occupancy
_atom_site_site_symmetry_order
_atom_site_calc_flag
_atom_site_refinement_flags_posn
_atom_site_refinement_flags_adp
_atom_site_refinement_flags_occupancy
_atom_site_disorder_assembly
_atom_site_disorder_group
C1 C -0.0935(7) 0.5851(5) 0.5544(6) 0.124(3) Uani 1 1 d . . . . .
H1 H -0.1129 0.5963 0.5936 0.148 Uiso 1 1 calc R U . . .
C2 C -0.0515(7) 0.5415(4) 0.5566(5) 0.118(4) Uani 1 1 d . . . . .
H2 H -0.0433 0.5236 0.5971 0.141 Uiso 1 1 calc R U . . .
C3 C -0.0215(5) 0.5240(3) 0.5000(4) 0.089(3) Uani 1 1 d . . . . .
C4 C -0.0341(6) 0.5539(4) 0.4417(5) 0.112(3) Uani 1 1 d . . . . .
H4 H -0.0141 0.5444 0.4021 0.134 Uiso 1 1 calc R U . . .
C5 C -0.0759(7) 0.5974(5) 0.4431(6) 0.119(4) Uani 1 1 d . . . . .
H5 H -0.0825 0.6173 0.4043 0.142 Uiso 1 1 calc R U . . .
C6 C -0.1533(6) 0.6577(4) 0.4943(7) 0.137(4) Uani 1 1 d D . . . .
H6A H -0.1927 0.6543 0.5246 0.165 Uiso 1 1 calc R U . . .
H6B H -0.1785 0.6619 0.4485 0.165 Uiso 1 1 calc R U . . .
C7 C -0.1070(5) 0.7028(3) 0.5136(4) 0.095(3) Uani 1 1 d D . . . .
H7A H -0.0900 0.7013 0.5620 0.114 Uiso 1 1 calc R U . . .
H7B H -0.0618 0.7023 0.4897 0.114 Uiso 1 1 calc R U . . .
C8 C -0.1477(6) 0.7505(4) 0.4988(5) 0.122(3) Uani 1 1 d D . . . .
H8A H -0.1963 0.7494 0.5178 0.146 Uiso 1 1 calc R U . . .
H8B H -0.1588 0.7542 0.4498 0.146 Uiso 1 1 calc R U . . .
C9 C -0.1033(7) 0.7961(4) 0.5269(6) 0.132(4) Uani 1 1 d D . . . .
H9A H -0.1010 0.7958 0.5761 0.158 Uiso 1 1 calc R U . . .
H9B H -0.0512 0.7938 0.5153 0.158 Uiso 1 1 calc R U . . .
C10 C -0.1366(8) 0.8440(5) 0.5012(6) 0.156(5) Uani 1 1 d D . . . .
H10A H -0.1902 0.8456 0.5086 0.187 Uiso 1 1 calc R U . . .
H10B H -0.1331 0.8468 0.4528 0.187 Uiso 1 1 calc R U . . .
C11 C -0.0932(7) 0.8856(5) 0.5384(8) 0.190(7) Uani 1 1 d D . . . .
H11A H -0.1143 0.9172 0.5222 0.285 Uiso 1 1 calc R U . . .
H11B H -0.0972 0.8825 0.5862 0.285 Uiso 1 1 calc R U . . .
H11C H -0.0403 0.8838 0.5306 0.285 Uiso 1 1 calc R U . . .
C12 C 0.5930(5) 0.4866(4) 0.3785(6) 0.112(3) Uani 1 1 d . U . . .
H12 H 0.6224 0.5042 0.3501 0.134 Uiso 1 1 calc R U . . .
C13 C 0.5624(5) 0.5107(4) 0.4283(5) 0.112(3) Uani 1 1 d . U . . .
H13 H 0.5717 0.5448 0.4340 0.135 Uiso 1 1 calc R U . . .
C14 C 0.5170(4) 0.4868(4) 0.4719(4) 0.099(3) Uani 1 1 d . U . . .
C15 C 0.5068(6) 0.4358(4) 0.4607(5) 0.130(3) Uani 1 1 d . U . . .
H15 H 0.4777 0.4175 0.4884 0.156 Uiso 1 1 calc R U . . .
C16 C 0.5391(6) 0.4114(5) 0.4089(5) 0.134(4) Uani 1 1 d . U . . .
H16 H 0.5314 0.3773 0.4016 0.160 Uiso 1 1 calc R U . . .
C17 C 0.6170(5) 0.4094(4) 0.3156(5) 0.119(3) Uani 1 1 d D U . . .
H17A H 0.5771 0.3913 0.2877 0.142 Uiso 1 1 calc R U . . .
H17B H 0.6400 0.4329 0.2866 0.142 Uiso 1 1 calc R U . . .
C18 C 0.6768(8) 0.3730(5) 0.3448(6) 0.163(5) Uani 1 1 d D U . . .
H18A H 0.6530 0.3495 0.3733 0.196 Uiso 1 1 calc R U . . .
H18B H 0.7153 0.3914 0.3739 0.196 Uiso 1 1 calc R U . . .
C19 C 0.7168(10) 0.3434(7) 0.2936(8) 0.205(6) Uani 1 1 d D U . . .
H19A H 0.7393 0.3671 0.2643 0.246 Uiso 1 1 calc R U . . .
H19B H 0.7586 0.3248 0.3183 0.246 Uiso 1 1 calc R U . . .
C20 C 0.6722(11) 0.3102(8) 0.2530(10) 0.264(10) Uani 1 1 d D U . . .
H20A H 0.6366 0.3300 0.2227 0.317 Uiso 1 1 calc R U . . .
H20B H 0.6418 0.2916 0.2824 0.317 Uiso 1 1 calc R U . . .
C21 C 0.7090(10) 0.2717(6) 0.2088(9) 0.222(7) Uani 1 1 d D U . . .
H21A H 0.7310 0.2441 0.2364 0.267 Uiso 0.5 1 calc R U P A 1
H21B H 0.6712 0.2584 0.1738 0.267 Uiso 0.5 1 calc R U P A 1
H21C H 0.7364 0.2881 0.1751 0.267 Uiso 0.5 1 calc R U P B 2
H21D H 0.7440 0.2498 0.2365 0.267 Uiso 0.5 1 calc R U P B 2
C22A C 0.7681(14) 0.2987(11) 0.1787(14) 0.187(8) Uiso 0.5 1 d D . P C 1
H22A H 0.7933 0.2765 0.1503 0.280 Uiso 0.5 1 calc R U P C 1
H22B H 0.7453 0.3260 0.1517 0.280 Uiso 0.5 1 calc R U P C 1
H22C H 0.8047 0.3118 0.2140 0.280 Uiso 0.5 1 calc R U P C 1
C22B C 0.6422(15) 0.2436(10) 0.1762(14) 0.187(8) Uiso 0.5 1 d D . P C 2
H22D H 0.6593 0.2181 0.1470 0.280 Uiso 0.5 1 calc R U P C 2
H22E H 0.6157 0.2281 0.2106 0.280 Uiso 0.5 1 calc R U P C 2
H22F H 0.6082 0.2661 0.1498 0.280 Uiso 0.5 1 calc R U P C 2
C25 C 0.7040(3) 0.1685(2) 0.3589(3) 0.0484(14) Uani 1 1 d . . . . .
C26 C 0.6647(3) 0.1015(2) 0.2886(3) 0.0454(13) Uani 1 1 d . . . . .
H26 H 0.6504 0.0680 0.3033 0.054 Uiso 1 1 calc R U . . .
C27 C 0.7527(3) 0.1072(2) 0.2924(3) 0.0458(13) Uani 1 1 d . . . . .
H27 H 0.7795 0.0780 0.3136 0.055 Uiso 1 1 calc R U . . .
C28 C 0.6982(3) 0.11275(19) 0.1794(3) 0.0469(14) Uani 1 1 d . . . . .
C29 C 0.8452(3) 0.1642(2) 0.3638(3) 0.0513(14) Uani 1 1 d . . . . .
H29A H 0.8413 0.1830 0.4053 0.062 Uiso 1 1 calc R U . . .
H29B H 0.8721 0.1332 0.3764 0.062 Uiso 1 1 calc R U . . .
C30 C 0.8402(3) 0.1106(2) 0.1982(3) 0.0550(15) Uani 1 1 d . . . . .
H30A H 0.8699 0.0843 0.2227 0.066 Uiso 1 1 calc R U . . .
H30B H 0.8344 0.1017 0.1503 0.066 Uiso 1 1 calc R U . . .
C31 C 0.9134(3) 0.2410(2) 0.3351(3) 0.0510(14) Uani 1 1 d . . . . .
C32 C 0.9302(3) 0.1700(2) 0.2687(3) 0.0510(14) Uani 1 1 d . . . . .
H32 H 0.9613 0.1416 0.2870 0.061 Uiso 1 1 calc R U . . .
C33 C 0.9808(3) 0.2132(2) 0.2461(3) 0.0512(14) Uani 1 1 d . . . . .
H33 H 1.0352 0.2041 0.2511 0.061 Uiso 1 1 calc R U . . .
C34 C 0.8965(3) 0.1863(2) 0.1528(3) 0.0503(14) Uani 1 1 d . . . . .
C35 C 1.0092(4) 0.2995(2) 0.2977(3) 0.0616(17) Uani 1 1 d . . . . .
H35A H 1.0627 0.2913 0.2954 0.074 Uiso 1 1 calc R U . . .
H35B H 1.0052 0.3134 0.3425 0.074 Uiso 1 1 calc R U . . .
C36 C 0.9876(3) 0.2521(2) 0.1289(3) 0.0517(14) Uani 1 1 d . . . . .
H36A H 1.0426 0.2480 0.1385 0.062 Uiso 1 1 calc R U . . .
H36B H 0.9728 0.2404 0.0828 0.062 Uiso 1 1 calc R U . . .
C37 C 0.9473(3) 0.3792(2) 0.2618(3) 0.0527(15) Uani 1 1 d . . . . .
C38 C 1.0101(3) 0.3388(2) 0.1804(3) 0.0473(14) Uani 1 1 d . . . . .
H38 H 1.0658 0.3351 0.1816 0.057 Uiso 1 1 calc R U . . .
C39 C 0.9830(3) 0.3907(2) 0.1535(3) 0.0437(13) Uani 1 1 d . . . . .
H39 H 1.0264 0.4128 0.1474 0.052 Uiso 1 1 calc R U . . .
C40 C 0.9305(3) 0.3294(2) 0.0779(3) 0.0425(13) Uani 1 1 d . . . . .
C41 C 0.9137(3) 0.4171(2) 0.0377(3) 0.0475(13) Uani 1 1 d . . . . .
H41A H 0.9542 0.4417 0.0365 0.057 Uiso 1 1 calc R U . . .
H41B H 0.9067 0.4007 -0.0063 0.057 Uiso 1 1 calc R U . . .
C42 C 0.9148(3) 0.4610(2) 0.2069(3) 0.0530(15) Uani 1 1 d . . . . .
H42A H 0.9543 0.4821 0.1914 0.064 Uiso 1 1 calc R U . . .
H42B H 0.9095 0.4701 0.2536 0.064 Uiso 1 1 calc R U . . .
C43 C 0.7770(3) 0.4832(2) 0.1927(3) 0.0439(13) Uani 1 1 d . . . . .
C44 C 0.8396(3) 0.48470(19) 0.0942(3) 0.0417(12) Uani 1 1 d . . . . .
H44 H 0.8772 0.5107 0.0869 0.050 Uiso 1 1 calc R U . . .
C45 C 0.7572(3) 0.50371(19) 0.0775(3) 0.0412(12) Uani 1 1 d . . . . .
H45 H 0.7559 0.5373 0.0572 0.049 Uiso 1 1 calc R U . . .
C46 C 0.7750(3) 0.4329(2) 0.0105(3) 0.0426(12) Uani 1 1 d . . . . .
C47 C 0.6515(3) 0.51954(19) 0.1532(3) 0.0441(13) Uani 1 1 d . . . . .
H47A H 0.6327 0.5433 0.1180 0.053 Uiso 1 1 calc R U . . .
H47B H 0.6528 0.5363 0.1968 0.053 Uiso 1 1 calc R U . . .
C48 C 0.6478(3) 0.4729(2) -0.0070(3) 0.0475(13) Uani 1 1 d . . . . .
H48A H 0.6463 0.4556 -0.0503 0.057 Uiso 1 1 calc R U . . .
H48B H 0.6385 0.5082 -0.0161 0.057 Uiso 1 1 calc R U . . .
C49 C 0.5337(3) 0.47988(19) 0.1814(3) 0.0398(12) Uani 1 1 d . . . . .
C50 C 0.5978(3) 0.43698(17) 0.1011(2) 0.0331(11) Uani 1 1 d . . . . .
H50 H 0.6416 0.4143 0.1102 0.040 Uiso 1 1 calc R U . . .
C51 C 0.5209(3) 0.41017(18) 0.1090(2) 0.0347(11) Uani 1 1 d . . . . .
H51 H 0.5293 0.3750 0.1221 0.042 Uiso 1 1 calc R U . . .
C52 C 0.5196(3) 0.43731(18) -0.0024(3) 0.0368(12) Uani 1 1 d . . . . .
C53 C 0.4137(3) 0.3821(2) 0.0183(3) 0.0509(14) Uani 1 1 d . . . . .
H53A H 0.3687 0.4027 0.0063 0.061 Uiso 1 1 calc R U . . .
H53B H 0.4252 0.3649 -0.0225 0.061 Uiso 1 1 calc R U . . .
C54 C 0.4112(3) 0.4346(2) 0.1760(3) 0.0474(14) Uani 1 1 d . . . . .
H54A H 0.4050 0.4509 0.2188 0.057 Uiso 1 1 calc R U . . .
H54B H 0.3788 0.4518 0.1403 0.057 Uiso 1 1 calc R U . . .
C55 C 0.4060(3) 0.3538(2) 0.2345(3) 0.0470(14) Uani 1 1 d . . . . .
C56 C 0.3495(3) 0.35591(19) 0.1219(3) 0.0432(13) Uani 1 1 d . . . . .
H56 H 0.3007 0.3715 0.1042 0.052 Uiso 1 1 calc R U . . .
C57 C 0.3373(3) 0.30336(19) 0.1518(3) 0.0416(12) Uani 1 1 d . . . . .
H57 H 0.2830 0.2966 0.1552 0.050 Uiso 1 1 calc R U . . .
C58 C 0.4056(3) 0.2949(2) 0.0575(3) 0.0430(13) Uani 1 1 d . . . . .
C59 C 0.3744(3) 0.2691(2) 0.2710(3) 0.0480(14) Uani 1 1 d . . . . .
H59A H 0.3220 0.2570 0.2668 0.058 Uiso 1 1 calc R U . . .
H59B H 0.3848 0.2852 0.3151 0.058 Uiso 1 1 calc R U . . .
C60 C 0.3634(3) 0.2158(2) 0.1054(3) 0.0487(14) Uani 1 1 d . . . . .
H60A H 0.3696 0.2030 0.0604 0.058 Uiso 1 1 calc R U . . .
H60B H 0.3126 0.2065 0.1156 0.058 Uiso 1 1 calc R U . . .
C61 C 0.4864(3) 0.2176(2) 0.3159(3) 0.0449(13) Uani 1 1 d . . . . .
C62 C 0.4069(3) 0.1841(2) 0.2245(3) 0.0420(12) Uani 1 1 d . . . . .
H62 H 0.3550 0.1717 0.2282 0.050 Uiso 1 1 calc R U . . .
C63 C 0.4683(3) 0.1446(2) 0.2503(3) 0.0439(13) Uani 1 1 d . . . . .
H63 H 0.4451 0.1144 0.2673 0.053 Uiso 1 1 calc R U . . .
C64 C 0.4745(3) 0.16068(19) 0.1344(3) 0.0419(12) Uani 1 1 d . . . . .
C65 C 0.5678(3) 0.1456(3) 0.3544(3) 0.0557(15) Uani 1 1 d . . . . .
H65A H 0.5716 0.1644 0.3967 0.067 Uiso 1 1 calc R U . . .
H65B H 0.5474 0.1127 0.3632 0.067 Uiso 1 1 calc R U . . .
C66 C 0.5624(3) 0.0953(2) 0.1872(3) 0.0465(13) Uani 1 1 d . . . . .
H66A H 0.5645 0.0862 0.1399 0.056 Uiso 1 1 calc R U . . .
H66B H 0.5465 0.0659 0.2107 0.056 Uiso 1 1 calc R U . . .
N1 N -0.1070(5) 0.6118(3) 0.4974(6) 0.120(3) Uani 1 1 d . . . . .
N2 N 0.6431(3) 0.13979(18) 0.3338(2) 0.0487(11) Uani 1 1 d . . . . .
N3 N 0.6386(3) 0.10983(16) 0.2170(2) 0.0431(10) Uani 1 1 d . . . . .
N4 N 0.7685(3) 0.15212(17) 0.3328(2) 0.0452(11) Uani 1 1 d . . . . .
N5 N 0.7651(3) 0.11210(17) 0.2215(2) 0.0451(11) Uani 1 1 d . . . . .
N6 N 0.8897(3) 0.19298(18) 0.3203(2) 0.0513(12) Uani 1 1 d . . . . .
N7 N 0.8823(3) 0.15680(17) 0.2067(2) 0.0477(11) Uani 1 1 d . . . . .
N8 N 0.9653(3) 0.25381(18) 0.2907(2) 0.0533(12) Uani 1 1 d . . . . .
N9 N 0.9509(3) 0.22089(18) 0.1751(2) 0.0494(12) Uani 1 1 d . . . . .
N10 N 0.9865(3) 0.33754(18) 0.2474(2) 0.0509(12) Uani 1 1 d . . . . .
N11 N 0.9694(2) 0.30460(17) 0.1323(2) 0.0459(11) Uani 1 1 d . . . . .
N12 N 0.9392(2) 0.40935(17) 0.2052(2) 0.0448(11) Uani 1 1 d . . . . .
N13 N 0.9384(2) 0.37973(17) 0.0894(2) 0.0442(11) Uani 1 1 d . . . . .
N14 N 0.8430(2) 0.47072(17) 0.1654(2) 0.0467(11) Uani 1 1 d . . . . .
N15 N 0.8437(2) 0.44300(16) 0.0480(2) 0.0434(10) Uani 1 1 d . . . . .
N16 N 0.7280(2) 0.50402(16) 0.1428(2) 0.0418(10) Uani 1 1 d . . . . .
N17 N 0.7223(2) 0.46678(16) 0.0301(2) 0.0420(10) Uani 1 1 d . . . . .
N18 N 0.5996(2) 0.47701(15) 0.1515(2) 0.0384(10) Uani 1 1 d . . . . .
N19 N 0.5872(2) 0.45302(15) 0.0307(2) 0.0369(9) Uani 1 1 d . . . . .
N20 N 0.4905(2) 0.43845(16) 0.1627(2) 0.0462(11) Uani 1 1 d . . . . .
N21 N 0.4783(2) 0.41435(16) 0.0429(2) 0.0409(10) Uani 1 1 d . . . . .
N22 N 0.3870(2) 0.38335(17) 0.1789(2) 0.0448(11) Uani 1 1 d . . . . .
N24 N 0.3970(2) 0.34560(16) 0.0680(2) 0.0416(10) Uani 1 1 d . . . . .
N25 N 0.3816(2) 0.30577(16) 0.2186(2) 0.0421(10) Uani 1 1 d . . . . .
N26 N 0.3684(3) 0.26969(16) 0.1038(2) 0.0442(11) Uani 1 1 d . . . . .
N27 N 0.4253(2) 0.22649(17) 0.2687(2) 0.0449(11) Uani 1 1 d . . . . .
N28 N 0.4193(2) 0.19184(16) 0.1542(2) 0.0414(10) Uani 1 1 d . . . . .
N29 N 0.5143(2) 0.17117(17) 0.3040(2) 0.0456(11) Uani 1 1 d . . . . .
N30 N 0.5055(3) 0.13432(16) 0.1903(2) 0.0443(11) Uani 1 1 d . . . . .
N31 N 0.5816(4) 0.4379(4) 0.3694(4) 0.102(3) Uani 1 1 d . . . . .
O1 O 0.8967(2) 0.30942(15) 0.02741(19) 0.0542(10) Uani 1 1 d . . . . .
O2 O 0.7623(2) 0.40060(15) -0.0322(2) 0.0563(10) Uani 1 1 d . . . . .
O1W O 0.9014(3) 0.3490(2) 0.4675(3) 0.0994(17) Uani 1 1 d . . . . .
O3 O 0.6932(2) 0.11465(14) 0.11663(19) 0.0541(10) Uani 1 1 d . . . . .
O2W O 0.6928(4) 0.1794(2) 0.0162(3) 0.1017(18) Uani 1 1 d . . . . .
O4 O 0.4999(2) 0.44236(13) -0.06356(18) 0.0450(9) Uani 1 1 d . . . . .
O3W O 0.1580(4) 0.5672(3) 0.5223(3) 0.130(2) Uani 1 1 d . . . . .
O5 O 0.4386(2) 0.27605(15) 0.0126(2) 0.0595(11) Uani 1 1 d . . . . .
O4W O -0.2718(5) 0.5579(3) 0.5071(5) 0.173(3) Uani 1 1 d . . . . .
O6 O 0.7646(2) 0.47710(16) 0.2517(2) 0.0575(10) Uani 1 1 d . . . . .
O5W O 0.8453(5) 0.4807(3) 0.3733(3) 0.160(4) Uani 1 1 d . . . . .
O7 O 0.8928(3) 0.26759(17) 0.3799(2) 0.0675(12) Uani 1 1 d . . . . .
O6WA O 0.5556(5) 0.3016(4) 0.4719(4) 0.0733(19) Uiso 0.600(9) 1 d . . P D 1
O8WA O 0.7615(6) 0.2607(4) 0.0136(5) 0.076(2) Uiso 0.496(8) 1 d . . P E 1
O6WB O 0.5739(7) 0.2735(6) 0.4893(6) 0.0733(19) Uiso 0.400(9) 1 d . . P D 2
O8WB O 0.7822(6) 0.2344(4) -0.0152(5) 0.076(2) Uiso 0.504(8) 1 d . . P E 2
O8 O 0.7010(2) 0.20339(16) 0.3995(2) 0.0606(11) Uani 1 1 d . . . . .
O7W O 0.6117(5) 0.3328(2) 0.0280(3) 0.134(3) Uani 1 1 d . . . . .
O9 O 0.5177(2) 0.51249(14) 0.22121(19) 0.0510(10) Uani 1 1 d . . . . .
O10 O 0.5104(2) 0.24610(17) 0.3619(2) 0.0623(11) Uani 1 1 d . . . . .
O9W O 0.9440(4) 0.0374(3) 0.3798(4) 0.163(3) Uani 1 1 d . . . . .
O11 O 0.4387(2) 0.36736(15) 0.2891(2) 0.0584(11) Uani 1 1 d . . . . .
O10W O 0.3445(5) 0.3775(4) 0.4209(4) 0.175(3) Uani 1 1 d . . . . .
O12 O 0.9237(3) 0.38903(17) 0.3168(2) 0.0675(12) Uani 1 1 d . . . . .
O11W O 0.3256(5) 0.2759(4) 0.4286(4) 0.197(5) Uani 1 1 d . . . . .
O13 O 0.8654(2) 0.18192(16) 0.0944(2) 0.0619(11) Uani 1 1 d . . . . .
O14 O 0.4919(2) 0.15556(15) 0.07638(19) 0.0572(10) Uani 1 1 d . . . . .
O13W O 0.7230(5) 0.0421(3) 0.0224(4) 0.148(3) Uani 1 1 d . . . . .
Cd1 Cd 0.21218(2) 0.44879(2) 0.24300(2) 0.05341(14) Uani 1 1 d . . . . .
Cd2 Cd -0.20457(2) 0.62727(2) 0.25603(2) 0.05353(14) Uani 1 1 d . . . . .
Cl1 Cl 0.21203(8) 0.47076(5) 0.11694(6) 0.0938(6) Uani 0.547(6) 1 d . . P . .
Br1 Br 0.21203(8) 0.47076(5) 0.11694(6) 0.0938(6) Uani 0.453(6) 1 d . . P . .
Cl2 Cl 0.20542(6) 0.35572(4) 0.26298(9) 0.0900(7) Uani 0.684(5) 1 d . . P . .
Br2 Br 0.20542(6) 0.35572(4) 0.26298(9) 0.0900(7) Uani 0.316(5) 1 d . . P . .
Cl3 Cl 0.32066(6) 0.48756(4) 0.31871(7) 0.0603(5) Uani 0.775(5) 1 d . . P . .
Br3 Br 0.32066(6) 0.48756(4) 0.31871(7) 0.0603(5) Uani 0.225(5) 1 d . . P . .
Cl4 Cl 0.09191(8) 0.48417(6) 0.27577(9) 0.0619(4) Uani 1 1 d . . . . .
Cl5 Cl -0.07910(6) 0.58468(4) 0.25427(8) 0.0792(6) Uani 0.668(5) 1 d . . P . .
Br5 Br -0.07910(6) 0.58468(4) 0.25427(8) 0.0792(6) Uani 0.332(5) 1 d . . P . .
Cl6 Cl -0.28199(7) 0.58781(5) 0.34298(7) 0.0665(6) Uani 0.787(5) 1 d . . P . .
Br6 Br -0.28199(7) 0.58781(5) 0.34298(7) 0.0665(6) Uani 0.213(5) 1 d . . P . .
Cl7 Cl -0.17805(8) 0.71217(5) 0.30720(9) 0.0622(4) Uani 1 1 d . . . . .
Cl8 Cl -0.28432(6) 0.64375(4) 0.14332(5) 0.0706(4) Uani 0.450(5) 1 d . . P . .
Br8 Br -0.28432(6) 0.64375(4) 0.14332(5) 0.0706(4) Uani 0.550(5) 1 d . . P . .
O14W O 1.2002(9) 0.2633(7) 0.3479(7) 0.150(6) Uani 0.5 1 d . . P . .

loop_
_atom_site_aniso_label
_atom_site_aniso_U_11
_atom_site_aniso_U_22
_atom_site_aniso_U_33
_atom_site_aniso_U_23
_atom_site_aniso_U_13
_atom_site_aniso_U_12
C1 0.137(9) 0.105(8) 0.130(10) 0.011(7) 0.019(7) -0.020(7)
C2 0.146(9) 0.109(8) 0.094(8) 0.033(6) -0.005(7) -0.031(7)
C3 0.101(6) 0.091(6) 0.066(5) 0.017(5) -0.026(5) -0.042(5)
C4 0.149(9) 0.099(7) 0.077(6) 0.023(5) -0.029(6) -0.037(7)
C5 0.140(10) 0.100(9) 0.105(8) 0.024(7) -0.036(7) -0.035(7)
C6 0.096(7) 0.113(9) 0.194(12) 0.013(8) -0.022(7) -0.019(7)
C7 0.102(6) 0.098(7) 0.082(6) 0.005(5) 0.004(5) -0.014(5)
C8 0.122(8) 0.125(9) 0.115(8) -0.001(7) 0.001(6) -0.028(7)
C9 0.132(9) 0.110(8) 0.161(11) 0.000(8) 0.052(8) -0.004(7)
C10 0.172(12) 0.163(12) 0.141(10) -0.024(10) 0.056(9) -0.009(11)
C11 0.163(12) 0.177(13) 0.247(17) -0.106(12) 0.094(12) -0.055(10)
C12 0.081(6) 0.131(8) 0.119(7) 0.067(6) -0.005(5) -0.026(5)
C13 0.087(6) 0.120(7) 0.128(7) 0.065(6) 0.007(5) -0.030(5)
C14 0.075(5) 0.138(6) 0.076(5) 0.053(4) -0.026(4) -0.055(4)
C15 0.156(8) 0.156(7) 0.076(5) 0.030(5) 0.006(5) -0.090(6)
C16 0.152(8) 0.165(8) 0.082(6) 0.025(6) 0.006(6) -0.089(7)
C17 0.092(6) 0.179(9) 0.080(6) 0.035(6) -0.012(5) -0.051(6)
C18 0.176(10) 0.188(11) 0.118(9) 0.047(7) -0.018(7) 0.002(8)
C19 0.179(12) 0.248(14) 0.186(13) -0.001(10) 0.011(10) -0.010(10)
C20 0.228(17) 0.308(19) 0.251(18) -0.061(15) 0.004(13) -0.025(14)
C21 0.27(2) 0.218(15) 0.183(14) 0.057(10) 0.025(12) 0.021(13)
C25 0.066(4) 0.048(3) 0.031(3) 0.006(3) 0.001(3) 0.019(3)
C26 0.058(3) 0.040(3) 0.039(3) 0.006(2) 0.011(3) 0.002(3)
C27 0.057(3) 0.038(3) 0.044(3) 0.008(2) 0.009(3) 0.010(3)
C28 0.067(4) 0.030(3) 0.046(4) 0.003(2) 0.013(3) 0.002(3)
C29 0.055(3) 0.058(4) 0.040(3) 0.006(3) 0.003(3) 0.006(3)
C30 0.068(4) 0.047(3) 0.053(4) -0.005(3) 0.019(3) 0.012(3)
C31 0.050(3) 0.057(4) 0.044(3) 0.007(3) -0.006(3) 0.006(3)
C32 0.046(3) 0.053(4) 0.055(4) 0.013(3) 0.011(3) 0.017(3)
C33 0.041(3) 0.058(4) 0.054(4) 0.010(3) 0.002(3) 0.017(3)
C34 0.049(3) 0.050(4) 0.054(4) 0.000(3) 0.011(3) 0.019(3)
C35 0.057(4) 0.071(4) 0.053(4) 0.010(3) -0.011(3) -0.008(3)
C36 0.049(3) 0.055(4) 0.052(3) 0.007(3) 0.011(3) 0.014(3)
C37 0.043(3) 0.073(4) 0.040(4) -0.007(3) -0.004(3) -0.016(3)
C38 0.030(3) 0.062(4) 0.048(3) 0.007(3) 0.000(2) 0.003(3)
C39 0.030(3) 0.056(3) 0.045(3) 0.002(3) 0.003(2) -0.006(2)
C40 0.031(3) 0.050(3) 0.047(3) 0.007(3) 0.008(2) 0.003(2)
C41 0.045(3) 0.054(3) 0.045(3) 0.004(3) 0.013(3) 0.007(3)
C42 0.041(3) 0.056(4) 0.058(4) -0.014(3) -0.008(3) 0.001(3)
C43 0.036(3) 0.046(3) 0.048(4) -0.010(3) -0.001(3) -0.001(2)
C44 0.034(3) 0.040(3) 0.051(3) 0.001(2) 0.006(2) -0.006(2)
C45 0.046(3) 0.034(3) 0.044(3) 0.003(2) 0.009(2) -0.004(2)
C46 0.047(3) 0.042(3) 0.039(3) 0.005(3) 0.007(2) 0.000(3)
C47 0.040(3) 0.036(3) 0.054(3) -0.009(2) 0.001(2) -0.001(2)
C48 0.045(3) 0.057(4) 0.040(3) 0.007(3) 0.005(2) 0.002(3)
C49 0.038(3) 0.037(3) 0.045(3) -0.002(2) 0.006(2) 0.004(2)
C50 0.037(3) 0.032(3) 0.031(3) -0.002(2) 0.005(2) 0.004(2)
C51 0.035(3) 0.034(3) 0.035(3) -0.002(2) 0.003(2) 0.004(2)
C52 0.037(3) 0.031(3) 0.042(3) 0.001(2) 0.002(2) 0.009(2)
C53 0.049(3) 0.049(3) 0.052(3) 0.007(3) -0.006(3) -0.007(3)
C54 0.043(3) 0.040(3) 0.061(4) -0.010(3) 0.016(3) 0.000(2)
C55 0.039(3) 0.051(3) 0.053(4) -0.013(3) 0.011(3) -0.002(3)
C56 0.034(3) 0.039(3) 0.056(3) -0.002(3) 0.006(2) 0.001(2)
C57 0.034(3) 0.042(3) 0.049(3) -0.003(2) 0.004(2) -0.001(2)
C58 0.038(3) 0.051(3) 0.039(3) -0.002(3) -0.001(2) -0.003(2)
C59 0.044(3) 0.057(4) 0.045(3) -0.006(3) 0.010(3) 0.000(3)
C60 0.053(3) 0.045(3) 0.045(3) -0.004(3) -0.004(3) -0.004(3)
C61 0.043(3) 0.057(4) 0.036(3) 0.001(3) 0.011(2) -0.004(3)
C62 0.040(3) 0.045(3) 0.041(3) -0.001(2) 0.005(2) -0.009(2)
C63 0.053(3) 0.041(3) 0.040(3) 0.005(2) 0.011(3) -0.009(3)
C64 0.053(3) 0.035(3) 0.038(3) -0.002(2) 0.004(3) -0.009(2)
C65 0.060(4) 0.076(4) 0.032(3) 0.009(3) 0.010(3) 0.012(3)
C66 0.060(4) 0.037(3) 0.043(3) -0.002(2) 0.007(3) 0.001(3)
N1 0.099(6) 0.097(7) 0.153(9) 0.024(7) -0.029(6) -0.031(5)
N2 0.051(3) 0.060(3) 0.035(2) -0.003(2) 0.004(2) 0.009(2)
N3 0.056(3) 0.038(2) 0.036(2) -0.0002(19) 0.009(2) 0.001(2)
N4 0.052(3) 0.045(3) 0.038(2) 0.000(2) 0.006(2) 0.008(2)
N5 0.051(3) 0.046(3) 0.041(3) -0.003(2) 0.013(2) 0.004(2)
N6 0.053(3) 0.051(3) 0.051(3) 0.006(2) 0.012(2) 0.005(2)
N7 0.048(3) 0.052(3) 0.044(3) 0.003(2) 0.009(2) 0.006(2)
N8 0.052(3) 0.058(3) 0.049(3) 0.007(2) 0.002(2) -0.003(2)
N9 0.053(3) 0.053(3) 0.042(3) 0.010(2) 0.005(2) 0.008(2)
N10 0.053(3) 0.055(3) 0.042(3) 0.004(2) -0.004(2) -0.002(2)
N11 0.042(2) 0.046(3) 0.048(3) 0.004(2) 0.000(2) 0.006(2)
N12 0.037(2) 0.052(3) 0.045(3) -0.006(2) 0.002(2) -0.001(2)
N13 0.045(2) 0.047(3) 0.040(3) 0.004(2) 0.003(2) 0.004(2)
N14 0.036(2) 0.056(3) 0.047(3) -0.012(2) -0.002(2) 0.000(2)
N15 0.041(2) 0.045(3) 0.044(3) 0.002(2) 0.004(2) 0.007(2)
N16 0.032(2) 0.042(3) 0.050(3) -0.003(2) 0.003(2) 0.0027(19)
N17 0.035(2) 0.050(3) 0.042(3) -0.001(2) 0.0048(19) 0.001(2)
N18 0.036(2) 0.038(2) 0.042(2) -0.0095(19) 0.0079(19) -0.0021(18)
N19 0.034(2) 0.040(2) 0.037(2) 0.0003(19) 0.0051(18) 0.0020(18)
N20 0.043(2) 0.046(3) 0.052(3) -0.015(2) 0.019(2) -0.007(2)
N21 0.036(2) 0.046(3) 0.038(2) 0.006(2) -0.0024(19) -0.0030(19)
N22 0.045(3) 0.045(3) 0.045(3) -0.005(2) 0.008(2) -0.008(2)
N24 0.049(3) 0.038(3) 0.038(2) -0.001(2) 0.004(2) -0.005(2)
N25 0.042(2) 0.045(3) 0.039(3) -0.004(2) 0.003(2) -0.003(2)
N26 0.052(3) 0.038(2) 0.043(3) -0.003(2) 0.010(2) -0.004(2)
N27 0.042(3) 0.050(3) 0.043(3) -0.004(2) 0.004(2) 0.000(2)
N28 0.048(3) 0.044(3) 0.032(2) 0.0017(19) 0.005(2) -0.003(2)
N29 0.047(3) 0.056(3) 0.034(2) 0.003(2) 0.008(2) 0.004(2)
N30 0.056(3) 0.042(3) 0.036(2) 0.003(2) 0.009(2) 0.002(2)
N31 0.074(4) 0.154(7) 0.071(5) 0.048(5) -0.026(4) -0.043(5)
O1 0.063(2) 0.057(2) 0.041(2) -0.0030(19) -0.0049(19) 0.003(2)
O2 0.063(3) 0.061(3) 0.045(2) -0.012(2) 0.0045(19) 0.002(2)
O1W 0.116(4) 0.092(4) 0.093(4) -0.014(3) 0.021(3) -0.004(3)
O3 0.080(3) 0.048(2) 0.037(2) -0.0003(17) 0.015(2) -0.002(2)
O2W 0.130(5) 0.096(4) 0.077(4) 0.025(3) 0.004(3) 0.006(4)
O4 0.043(2) 0.049(2) 0.040(2) 0.0069(17) -0.0028(17) 0.0059(17)
O3W 0.156(6) 0.117(5) 0.118(5) 0.019(4) 0.021(5) 0.006(5)
O5 0.073(3) 0.055(3) 0.054(3) -0.006(2) 0.023(2) 0.000(2)
O4W 0.173(8) 0.150(7) 0.193(8) 0.022(6) 0.004(6) -0.043(6)
O6 0.053(2) 0.079(3) 0.040(2) -0.009(2) 0.0054(19) 0.002(2)
O5W 0.194(7) 0.220(8) 0.055(3) 0.021(4) -0.027(4) -0.117(7)
O7 0.088(3) 0.066(3) 0.048(3) -0.007(2) 0.008(2) -0.003(2)
O8 0.070(3) 0.063(3) 0.047(2) -0.010(2) -0.003(2) 0.017(2)
O7W 0.221(8) 0.101(5) 0.085(4) -0.005(3) 0.035(5) 0.062(5)
O9 0.056(2) 0.044(2) 0.056(2) -0.0163(19) 0.0197(19) -0.0009(18)
O10 0.062(3) 0.078(3) 0.046(2) -0.017(2) -0.001(2) 0.005(2)
O9W 0.128(6) 0.207(8) 0.153(7) -0.091(6) 0.016(5) 0.011(6)
O11 0.058(2) 0.064(3) 0.054(3) -0.017(2) 0.006(2) -0.005(2)
O10W 0.189(8) 0.240(10) 0.098(5) 0.014(6) 0.022(5) -0.022(7)
O12 0.072(3) 0.080(3) 0.050(3) -0.008(2) 0.009(2) -0.010(2)
O11W 0.159(7) 0.340(14) 0.095(5) 0.058(7) 0.028(5) 0.068(8)
O13 0.073(3) 0.066(3) 0.047(3) -0.001(2) 0.009(2) 0.004(2)
O14 0.080(3) 0.057(3) 0.037(2) -0.0024(18) 0.012(2) 0.009(2)
O13W 0.183(7) 0.147(6) 0.127(6) -0.052(5) 0.071(5) -0.032(5)
Cd1 0.0465(2) 0.0494(3) 0.0651(3) 0.0015(2) 0.0097(2) -0.0021(2)
Cd2 0.0426(2) 0.0475(3) 0.0717(3) -0.0082(2) 0.0115(2) -0.00205(19)
Cl1 0.1032(10) 0.1155(11) 0.0664(8) 0.0225(7) 0.0257(7) 0.0323(8)
Br1 0.1032(10) 0.1155(11) 0.0664(8) 0.0225(7) 0.0257(7) 0.0323(8)
Cl2 0.0496(7) 0.0449(8) 0.1739(17) -0.0111(7) 0.0055(8) -0.0055(5)
Br2 0.0496(7) 0.0449(8) 0.1739(17) -0.0111(7) 0.0055(8) -0.0055(5)
Cl3 0.0510(7) 0.0509(8) 0.0816(10) -0.0137(6) 0.0190(6) -0.0113(5)
Br3 0.0510(7) 0.0509(8) 0.0816(10) -0.0137(6) 0.0190(6) -0.0113(5)
Cl4 0.0318(7) 0.0671(10) 0.0868(11) -0.0141(8) 0.0062(7) -0.0005(7)
Cl5 0.0547(7) 0.0502(8) 0.1380(13) 0.0025(7) 0.0340(7) 0.0083(5)
Br5 0.0547(7) 0.0502(8) 0.1380(13) 0.0025(7) 0.0340(7) 0.0083(5)
Cl6 0.0685(9) 0.0572(9) 0.0762(10) 0.0073(6) 0.0186(7) -0.0017(6)
Br6 0.0685(9) 0.0572(9) 0.0762(10) 0.0073(6) 0.0186(7) -0.0017(6)
Cl7 0.0354(7) 0.0495(8) 0.1005(12) -0.0264(8) 0.0031(7) -0.0043(6)
Cl8 0.0801(7) 0.0694(7) 0.0611(7) -0.0090(5) 0.0029(5) -0.0150(5)
Br8 0.0801(7) 0.0694(7) 0.0611(7) -0.0090(5) 0.0029(5) -0.0150(5)
O14W 0.129(12) 0.214(17) 0.116(11) -0.006(11) 0.055(9) 0.020(11)

loop_
_atom_type_symbol
_atom_type_description
_atom_type_scat_dispersion_real
_atom_type_scat_dispersion_imag
_atom_type_scat_source
C C 0.0033 0.0016 'International Tables Vol C Tables 4.2.6.8 and 6.1.1.4'
H H 0.0000 0.0000 'International Tables Vol C Tables 4.2.6.8 and 6.1.1.4'
N N 0.0061 0.0033 'International Tables Vol C Tables 4.2.6.8 and 6.1.1.4'
O O 0.0106 0.0060 'International Tables Vol C Tables 4.2.6.8 and 6.1.1.4'
Cd Cd -0.8075 1.2024 'International Tables Vol C Tables 4.2.6.8 and 6.1.1.4'
Cl Cl 0.1484 0.1585 'International Tables Vol C Tables 4.2.6.8 and 6.1.1.4'
Br Br -0.2901 2.4595 'International Tables Vol C Tables 4.2.6.8 and 6.1.1.4'

loop_
_geom_angle_atom_site_label_1
_geom_angle_atom_site_label_2
_geom_angle_atom_site_label_3
_geom_angle
_geom_angle_site_symmetry_3
N1 C1 C2 121.5(12) .
C3 C2 C1 121.1(10) .
C2 C3 C4 116.0(10) .
C2 C3 C3 122.4(10) 3_566
C4 C3 C3 121.6(12) 3_566
C5 C4 C3 120.0(11) .
N1 C5 C4 122.3(11) .
N1 C6 C7 112.5(8) .
C8 C7 C6 114.3(8) .
C7 C8 C9 113.7(9) .
C10 C9 C8 113.7(11) .
C9 C10 C11 108.4(12) .
N31 C12 C13 120.2(10) .
C12 C13 C14 122.9(11) .
C15 C14 C13 115.0(10) .
C15 C14 C14 121.7(9) 3_666
C13 C14 C14 123.3(11) 3_666
C14 C15 C16 121.4(9) .
N31 C16 C15 119.1(11) .
C18 C17 N31 112.6(8) .
C17 C18 C19 116.0(12) .
C20 C19 C18 116.6(16) .
C19 C20 C21 120.8(17) .
C22A C21 C20 105.6(14) .
C22B C21 C20 102.9(14) .
O8 C25 N2 124.8(5) .
O8 C25 N4 125.8(6) .
N2 C25 N4 109.4(5) .
N2 C26 N3 114.9(4) .
N2 C26 C27 103.4(4) .
N3 C26 C27 103.6(4) .
N4 C27 N5 114.8(4) .
N4 C27 C26 103.7(4) .
N5 C27 C26 102.7(4) .
O3 C28 N3 125.7(6) .
O3 C28 N5 125.1(5) .
N3 C28 N5 109.3(5) .
N6 C29 N4 113.8(4) .
N7 C30 N5 114.5(4) .
O7 C31 N6 126.2(6) .
O7 C31 N8 126.2(6) .
N6 C31 N8 107.6(5) .
N6 C32 N7 114.5(4) .
N6 C32 C33 103.5(5) .
N7 C32 C33 103.5(4) .
N8 C33 N9 114.3(4) .
N8 C33 C32 103.2(5) .
N9 C33 C32 103.1(5) .
O13 C34 N9 126.1(6) .
O13 C34 N7 125.3(6) .
N9 C34 N7 108.6(5) .
N8 C35 N10 115.1(5) .
N11 C36 N9 114.5(5) .
O12 C37 N10 126.1(6) .
O12 C37 N12 125.4(6) .
N10 C37 N12 108.5(5) .
N10 C38 N11 114.8(4) .
N10 C38 C39 103.4(4) .
N11 C38 C39 103.3(4) .
N12 C39 N13 114.5(4) .
N12 C39 C38 103.5(4) .
N13 C39 C38 103.7(4) .
O1 C40 N13 126.6(5) .
O1 C40 N11 125.4(5) .
N13 C40 N11 108.0(5) .
N15 C41 N13 114.7(4) .
N12 C42 N14 113.6(4) .
O6 C43 N16 125.8(5) .
O6 C43 N14 126.3(5) .
N16 C43 N14 107.9(5) .
N15 C44 N14 114.6(4) .
N15 C44 C45 103.4(4) .
N14 C44 C45 103.2(4) .
N16 C45 N17 114.7(4) .
N16 C45 C44 103.4(4) .
N17 C45 C44 103.6(4) .
O2 C46 N15 126.8(5) .
O2 C46 N17 125.9(5) .
N15 C46 N17 107.3(5) .
N16 C47 N18 111.4(4) .
N17 C48 N19 111.8(4) .
O9 C49 N18 125.9(5) .
O9 C49 N20 125.9(5) .
N18 C49 N20 108.1(4) .
N19 C50 N18 115.6(4) .
N19 C50 C51 102.4(4) .
N18 C50 C51 102.7(4) .
N21 C51 N20 115.4(4) .
N21 C51 C50 104.0(4) .
N20 C51 C50 103.4(4) .
O4 C52 N19 125.1(5) .
O4 C52 N21 126.0(5) .
N19 C52 N21 108.9(4) .
N24 C53 N21 112.4(4) .
N22 C54 N20 111.7(4) .
O11 C55 N22 126.2(5) .
O11 C55 N25 125.5(6) .
N22 C55 N25 108.3(5) .
N22 C56 N24 114.9(4) .
N22 C56 C57 103.5(4) .
N24 C56 C57 103.0(4) .
N25 C57 N26 114.7(4) .
N25 C57 C56 102.9(4) .
N26 C57 C56 103.4(4) .
O5 C58 N26 126.2(5) .
O5 C58 N24 125.6(5) .
N26 C58 N24 108.1(5) .
N25 C59 N27 113.9(4) .
N26 C60 N28 114.7(4) .
O10 C61 N27 125.5(5) .
O10 C61 N29 126.4(5) .
N27 C61 N29 108.1(5) .
N27 C62 N28 115.0(4) .
N27 C62 C63 103.4(4) .
N28 C62 C63 103.8(4) .
N30 C63 N29 115.5(4) .
N30 C63 C62 102.7(4) .
N29 C63 C62 102.6(4) .
O14 C64 N28 126.4(5) .
O14 C64 N30 125.4(5) .
N28 C64 N30 108.2(4) .
N2 C65 N29 113.5(4) .
N30 C66 N3 113.5(4) .
C5 N1 C1 119.0(11) .
C5 N1 C6 119.3(12) .
C1 N1 C6 121.7(13) .
C25 N2 C65 123.1(5) .
C25 N2 C26 112.0(5) .
C65 N2 C26 124.7(5) .
C28 N3 C66 121.8(4) .
C28 N3 C26 111.5(5) .
C66 N3 C26 121.9(4) .
C25 N4 C27 111.0(5) .
C25 N4 C29 122.5(5) .
C27 N4 C29 121.8(4) .
C28 N5 C30 124.0(5) .
C28 N5 C27 112.4(4) .
C30 N5 C27 123.2(5) .
C31 N6 C32 112.7(5) .
C31 N6 C29 122.7(5) .
C32 N6 C29 122.6(5) .
C34 N7 C30 122.5(5) .
C34 N7 C32 112.3(5) .
C30 N7 C32 123.3(5) .
C31 N8 C35 122.3(5) .
C31 N8 C33 112.8(5) .
C35 N8 C33 124.0(5) .
C34 N9 C36 122.1(5) .
C34 N9 C33 112.3(5) .
C36 N9 C33 123.7(5) .
C37 N10 C38 112.5(5) .
C37 N10 C35 122.6(5) .
C38 N10 C35 124.6(5) .
C40 N11 C36 121.6(5) .
C40 N11 C38 112.0(4) .
C36 N11 C38 123.3(4) .
C37 N12 C39 111.3(5) .
C37 N12 C42 123.0(5) .
C39 N12 C42 122.0(5) .
C40 N13 C39 112.5(4) .
C40 N13 C41 122.5(5) .
C39 N13 C41 124.5(5) .
C43 N14 C42 122.7(5) .
C43 N14 C44 112.0(4) .
C42 N14 C44 122.3(4) .
C46 N15 C41 122.8(5) .
C46 N15 C44 112.9(4) .
C41 N15 C44 124.1(4) .
C43 N16 C45 113.0(4) .
C43 N16 C47 122.6(5) .
C45 N16 C47 124.1(4) .
C46 N17 C48 122.2(4) .
C46 N17 C45 112.3(4) .
C48 N17 C45 123.3(4) .
C49 N18 C47 120.6(4) .
C49 N18 C50 112.6(4) .
C47 N18 C50 123.4(4) .
C52 N19 C50 112.5(4) .
C52 N19 C48 120.9(4) .
C50 N19 C48 125.1(4) .
C49 N20 C54 121.6(4) .
C49 N20 C51 112.2(4) .
C54 N20 C51 122.4(4) .
C52 N21 C51 112.0(4) .
C52 N21 C53 119.8(4) .
C51 N21 C53 124.2(4) .
C55 N22 C54 122.6(5) .
C55 N22 C56 112.7(4) .
C54 N22 C56 124.3(5) .
C58 N24 C53 121.7(5) .
C58 N24 C56 112.3(4) .
C53 N24 C56 123.6(4) .
C55 N25 C59 121.2(5) .
C55 N25 C57 111.6(4) .
C59 N25 C57 122.8(4) .
C58 N26 C60 122.7(5) .
C58 N26 C57 112.3(4) .
C60 N26 C57 125.0(4) .
C61 N27 C62 112.6(4) .
C61 N27 C59 123.8(5) .
C62 N27 C59 122.4(4) .
C64 N28 C60 121.9(4) .
C64 N28 C62 112.2(4) .
C60 N28 C62 122.7(4) .
C61 N29 C63 113.0(4) .
C61 N29 C65 121.5(5) .
C63 N29 C65 122.4(5) .
C64 N30 C63 112.9(4) .
C64 N30 C66 123.2(4) .
C63 N30 C66 123.4(4) .
C12 N31 C16 121.6(11) .
C12 N31 C17 121.6(8) .
C16 N31 C17 116.8(10) .
Cl4 Cd1 Cl3 107.49(5) .
Cl4 Cd1 Cl2 106.18(5) .
Cl3 Cd1 Cl2 111.01(5) .
Cl4 Cd1 Cl1 105.20(5) .
Cl3 Cd1 Cl1 113.81(5) .
Cl2 Cd1 Cl1 112.55(5) .
Cl5 Cd2 Cl7 107.14(5) .
Cl5 Cd2 Cl8 118.03(5) .
Cl7 Cd2 Cl8 104.95(5) .
Cl5 Cd2 Cl6 111.38(5) .
Cl7 Cd2 Cl6 100.97(5) .
Cl8 Cd2 Cl6 112.52(4) .

loop_
_geom_bond_atom_site_label_1
_geom_bond_atom_site_label_2
_geom_bond_distance
_geom_bond_site_symmetry_2
C1 N1 1.330(13) .
C1 C2 1.374(14) .
C2 C3 1.372(13) .
C3 C4 1.399(11) .
C3 C3 1.486(18) 3_566
C4 C5 1.372(14) .
C5 N1 1.317(13) .
C6 N1 1.467(13) .
C6 C7 1.476(10) .
C7 C8 1.473(11) .
C8 C9 1.515(11) .
C9 C10 1.470(12) .
C10 C11 1.490(13) .
C12 N31 1.323(12) .
C12 C13 1.340(14) .
C13 C14 1.392(11) .
C14 C15 1.386(14) .
C14 C14 1.496(19) 3_666
C15 C16 1.388(15) .
C16 N31 1.339(10) .
C17 C18 1.496(12) .
C17 N31 1.498(12) .
C18 C19 1.517(14) .
C19 C20 1.379(14) .
C20 C21 1.538(16) .
C21 C22A 1.447(18) .
C21 C22B 1.476(18) .
C25 O8 1.233(6) .
C25 N2 1.362(7) .
C25 N4 1.369(7) .
C26 N2 1.438(7) .
C26 N3 1.455(7) .
C26 C27 1.546(8) .
C27 N4 1.448(7) .
C27 N5 1.448(7) .
C28 O3 1.235(6) .
C28 N3 1.353(7) .
C28 N5 1.360(7) .
C29 N6 1.448(7) .
C29 N4 1.451(7) .
C30 N7 1.437(7) .
C30 N5 1.447(7) .
C31 O7 1.221(7) .
C31 N6 1.369(8) .
C31 N8 1.379(8) .
C32 N6 1.443(7) .
C32 N7 1.450(7) .
C32 C33 1.549(8) .
C33 N8 1.441(7) .
C33 N9 1.457(7) .
C34 O13 1.225(7) .
C34 N9 1.365(8) .
C34 N7 1.370(7) .
C35 N8 1.439(7) .
C35 N10 1.446(7) .
C36 N11 1.440(7) .
C36 N9 1.441(7) .
C37 O12 1.235(7) .
C37 N10 1.354(8) .
C37 N12 1.371(7) .
C38 N10 1.432(7) .
C38 N11 1.448(7) .
C38 C39 1.538(8) .
C39 N12 1.436(7) .
C39 N13 1.442(7) .
C40 O1 1.224(6) .
C40 N13 1.364(7) .
C40 N11 1.378(7) .
C41 N15 1.445(6) .
C41 N13 1.458(7) .
C42 N12 1.443(7) .
C42 N14 1.449(7) .
C43 O6 1.222(6) .
C43 N16 1.352(7) .
C43 N14 1.375(7) .
C44 N15 1.446(7) .
C44 N14 1.451(7) .
C44 C45 1.534(7) .
C45 N16 1.442(7) .
C45 N17 1.447(6) .
C46 O2 1.210(6) .
C46 N15 1.370(7) .
C46 N17 1.379(7) .
C47 N16 1.442(6) .
C47 N18 1.453(6) .
C48 N17 1.434(6) .
C48 N19 1.465(6) .
C49 O9 1.226(6) .
C49 N18 1.360(6) .
C49 N20 1.368(6) .
C50 N19 1.448(6) .
C50 N18 1.459(6) .
C50 C51 1.551(7) .
C51 N21 1.435(6) .
C51 N20 1.453(6) .
C52 O4 1.227(6) .
C52 N19 1.356(6) .
C52 N21 1.360(6) .
C53 N24 1.437(7) .
C53 N21 1.463(6) .
C54 N22 1.433(7) .
C54 N20 1.449(6) .
C55 O11 1.220(6) .
C55 N22 1.361(7) .
C55 N25 1.375(7) .
C56 N22 1.439(7) .
C56 N24 1.453(7) .
C56 C57 1.544(7) .
C57 N25 1.456(6) .
C57 N26 1.456(7) .
C58 O5 1.221(6) .
C58 N26 1.362(7) .
C58 N24 1.380(7) .
C59 N25 1.442(7) .
C59 N27 1.448(7) .
C60 N26 1.439(7) .
C60 N28 1.446(7) .
C61 O10 1.222(6) .
C61 N27 1.360(7) .
C61 N29 1.362(7) .
C62 N27 1.443(7) .
C62 N28 1.446(6) .
C62 C63 1.552(7) .
C63 N30 1.445(7) .
C63 N29 1.445(7) .
C64 O14 1.229(6) .
C64 N28 1.366(7) .
C64 N30 1.369(7) .
C65 N2 1.437(7) .
C65 N29 1.459(7) .
C66 N30 1.448(7) .
C66 N3 1.453(7) .
Cd1 Cl4 2.4660(15) .
Cd1 Cl3 2.5083(12) .
Cd1 Cl2 2.5174(13) .
Cd1 Cl1 2.5607(12) .
Cd2 Cl5 2.4825(11) .
Cd2 Cl7 2.5016(14) .
Cd2 Cl8 2.5327(11) .
Cd2 Cl6 2.5383(13) .
